data_4341991
loop_
_publ_author_name
'L\'opez, Isidoro'
'Maji, Somnath'
'Benet-Buchholz, J'
'Llobet, Antoni'

_publ_section_title
;
 Oxo-Bridge Scenario behind Single-Site Water-Oxidation Catalysts.
;
_journal_issue 2
_journal_name_full 'Inorganic chemistry'
_journal_page_first 658
_journal_page_last 666
_journal_paper_doi 10.1021/ic502603e
_journal_volume 54
_journal_year 2015
_chemical_formula_sum 'C62 H54 Cl4 N12 O26 Ru3'
_chemical_formula_weight 1828.18
_chemical_name_systematic
; 
 ? 
;
_space_group_IT_number 14
_symmetry_cell_setting monoclinic
_symmetry_space_group_name_Hall '-P 2yn'
_symmetry_space_group_name_H-M 'P 1 21/n 1'
_atom_sites_solution_hydrogens geom
_atom_sites_solution_primary direct
_atom_sites_solution_secondary difmap
_audit_creation_method SHELXL-97
_cell_angle_alpha 90.00
_cell_angle_beta 100.173(5)
_cell_angle_gamma 90.00
_cell_formula_units_Z 4
_cell_length_a 13.2783(17)
_cell_length_b 22.367(3)
_cell_length_c 22.842(3)
_cell_measurement_reflns_used 9007
_cell_measurement_temperature 100(2)
_cell_measurement_theta_max 26.60
_cell_measurement_theta_min 2.46
_cell_volume 6677.3(15)
_computing_cell_refinement 'Bruker APEX2 v2011.4-0'
_computing_data_collection 'Bruker APEX2 v2011.4-0'
_computing_data_reduction 'Bruker SAINT V7.60A'
_computing_molecular_graphics 'Bruker SHELXTL'
_computing_publication_material 'Bruker SHELXTL'
_computing_structure_refinement 'SHELXL-97 (Sheldrick, 2008)'
_computing_structure_solution 'SHELXS-97 (Sheldrick, 2008)'
_diffrn_ambient_temperature 100(2)
_diffrn_detector_area_resol_mean 512
_diffrn_detector_type '4K CCD area detector APEX II'
_diffrn_measured_fraction_theta_full 1.000
_diffrn_measured_fraction_theta_max 0.994
_diffrn_measurement_device_type 'APEX DUO Kappa 4-axis goniometer'
_diffrn_measurement_method
;
 Fullsphere data collection, phi and omega scans
;
_diffrn_measurement_specimen_support 'magnetic support whith MicroMount'
_diffrn_radiation_monochromator 'Quazar MX Multilayer Optics'
_diffrn_radiation_type MoK\a
_diffrn_radiation_wavelength 0.71073
_diffrn_reflns_av_R_equivalents 0.0967
_diffrn_reflns_av_sigmaI/netI 0.0934
_diffrn_reflns_limit_h_max 15
_diffrn_reflns_limit_h_min -17
_diffrn_reflns_limit_k_max 29
_diffrn_reflns_limit_k_min -29
_diffrn_reflns_limit_l_max 29
_diffrn_reflns_limit_l_min -22
_diffrn_reflns_number 67999
_diffrn_reflns_theta_full 25.00
_diffrn_reflns_theta_max 27.80
_diffrn_reflns_theta_min 1.28
_diffrn_source 'Micorfocus source E025 IuS'
_diffrn_source_current 0.6
_diffrn_source_power 50
_diffrn_source_size '0.2 mm x 0.2 mm fine focus'
_diffrn_source_type 'Bruker APEX DUO'
_exptl_absorpt_coefficient_mu 0.926
_exptl_absorpt_correction_T_max 0.9908
_exptl_absorpt_correction_T_min 0.8970
_exptl_absorpt_correction_type empirical
_exptl_absorpt_process_details
; 
 SADABS Version 2008/1 Bruker-Nonius
 Blessing, Acta Cryst. (1995) A51 33-38
;
_exptl_crystal_colour orange
_exptl_crystal_density_diffrn 1.819
_exptl_crystal_density_method 'not measured'
_exptl_crystal_description plate
_exptl_crystal_F_000 3672
_exptl_crystal_size_max 0.12
_exptl_crystal_size_mid 0.05
_exptl_crystal_size_min 0.01
_refine_diff_density_max 2.667
_refine_diff_density_min -1.366
_refine_diff_density_rms 0.170
_refine_ls_extinction_method none
_refine_ls_goodness_of_fit_ref 1.090
_refine_ls_hydrogen_treatment noref
_refine_ls_matrix_type full
_refine_ls_number_parameters 1086
_refine_ls_number_reflns 15714
_refine_ls_number_restraints 344
_refine_ls_restrained_S_all 1.098
_refine_ls_R_factor_all 0.1423
_refine_ls_R_factor_gt 0.0777
_refine_ls_shift/su_max 0.001
_refine_ls_shift/su_mean 0.000
_refine_ls_structure_factor_coef Fsqd
_refine_ls_weighting_details 'calc w=1/[\s^2^(Fo^2^)+(0.0572P)^2^+60.0790P] where P=(Fo^2^+2Fc^2^)/3'
_refine_ls_weighting_scheme calc
_refine_ls_wR_factor_gt 0.1734
_refine_ls_wR_factor_ref 0.2045
_reflns_number_gt 9284
_reflns_number_total 15714
_reflns_threshold_expression >2sigma(I)
_cod_data_source_file ic502603e_si_002.cif
_cod_data_source_block 05_mo_is20mar13_0m
_cod_depositor_comments
;
The following automatic conversions were performed:
'_diffrn_measurement_specimen_suppport' tag replaced with
'_diffrn_measurement_specimen_support'.

Automatic conversion script
Id: cif_correct_tags 1440 2010-10-19 06:21:57Z saulius 

The following automatic conversions were performed:

'_symmetry_cell_setting' value 'Monoclinic' changed to 'monoclinic'
according to
/home/saulius/struct/COD-crude-data--automatic-downloads/rss-feeds/ACS/lib/dictionaries/cif_core.dic
dictionary named 'cif_core.dic' version 2.4.2 from 2011-04-26.

Automatic conversion script
Id: cif_fix_values 2935 2014-11-11 08:27:57Z andrius 

 Adding full bibliography for 4341987--4341996.cif.
;
_cod_original_cell_volume 6677.4(15)
_cod_original_sg_symbol_H-M P2(1)/n
_cod_database_code 4341991

loop_
_symmetry_equiv_pos_as_xyz
'x, y, z'
'-x+1/2, y+1/2, -z+1/2'
'-x, -y, -z'
'x-1/2, -y-1/2, z-1/2'

loop_
_atom_site_label
_atom_site_type_symbol
_atom_site_fract_x
_atom_site_fract_y
_atom_site_fract_z
_atom_site_U_iso_or_equiv
_atom_site_adp_type
_atom_site_occupancy
_atom_site_symmetry_multiplicity
_atom_site_calc_flag
_atom_site_refinement_flags
_atom_site_disorder_assembly
_atom_site_disorder_group
Ru1 Ru 0.75160(5) 0.62921(3) 0.35685(3) 0.02249(16) Uani 1 1 d . . .
Ru2 Ru 0.50668(4) 0.62547(3) 0.25311(3) 0.01844(14) Uani 1 1 d . . .
Ru3 Ru 0.25489(5) 0.61844(3) 0.15625(3) 0.02283(16) Uani 1 1 d . . .
N1 N 0.7925(5) 0.7154(3) 0.3381(3) 0.0249(14) Uani 1 1 d . . .
N2 N 0.8866(5) 0.6388(3) 0.4166(3) 0.0312(16) Uani 1 1 d . . .
N3 N 0.6697(5) 0.6426(3) 0.4245(3) 0.0285(15) Uani 1 1 d . . .
N4 N 0.7308(5) 0.5462(3) 0.3798(3) 0.0282(15) Uani 1 1 d . . .
N5 N 0.8251(5) 0.5847(3) 0.2965(3) 0.0276(15) Uani 1 1 d . . .
N6 N 0.5809(5) 0.5974(3) 0.1857(3) 0.0236(14) Uani 1 1 d . . .
N7 N 0.4340(5) 0.6549(3) 0.3205(3) 0.0264(15) Uani 1 1 d . . .
N8 N 0.1874(5) 0.6671(3) 0.2167(3) 0.0279(15) Uani 1 1 d . . .
N9 N 0.2751(5) 0.7010(3) 0.1291(3) 0.0246(14) Uani 1 1 d . . .
N10 N 0.3279(5) 0.6012(3) 0.0859(3) 0.0259(15) Uani 1 1 d . . .
N11 N 0.1131(5) 0.6037(3) 0.1031(3) 0.0317(17) Uani 1 1 d . . .
N12 N 0.2231(5) 0.5319(3) 0.1788(3) 0.0299(16) Uani 1 1 d . . .
O1 O 0.6292(4) 0.6309(2) 0.3017(2) 0.0201(10) Uani 1 1 d . . .
O2 O 0.3830(3) 0.6197(2) 0.2063(2) 0.0181(10) Uani 1 1 d . . .
O3 O 0.5118(4) 0.5359(2) 0.2678(3) 0.0328(14) Uani 1 1 d . . .
O4 O 0.5806(6) 0.4516(3) 0.2418(3) 0.0522(19) Uani 1 1 d . . .
O5 O 0.5050(4) 0.7148(2) 0.2364(3) 0.0318(13) Uani 1 1 d . . .
O6 O 0.4410(6) 0.8005(3) 0.2638(3) 0.0488(18) Uani 1 1 d . . .
C1 C 0.7405(6) 0.7510(3) 0.2959(4) 0.0293(18) Uani 1 1 d . . .
H1 H 0.6785 0.7370 0.2727 0.035 Uiso 1 1 calc R . .
C2 C 0.7753(7) 0.8074(4) 0.2854(4) 0.037(2) Uani 1 1 d . . .
H2 H 0.7382 0.8321 0.2553 0.045 Uiso 1 1 calc R . .
C3 C 0.8642(8) 0.8268(4) 0.3192(5) 0.045(3) Uani 1 1 d . . .
H3 H 0.8893 0.8655 0.3126 0.054 Uiso 1 1 calc R . .
C4 C 0.9185(7) 0.7908(4) 0.3632(4) 0.034(2) Uani 1 1 d . . .
H4 H 0.9799 0.8049 0.3869 0.041 Uiso 1 1 calc R . .
C5 C 0.8824(6) 0.7347(4) 0.3719(4) 0.0276(18) Uani 1 1 d . . .
C6 C 0.9357(7) 0.6922(4) 0.4147(4) 0.034(2) Uani 1 1 d . . .
C7 C 1.0282(7) 0.7031(5) 0.4521(4) 0.043(2) Uani 1 1 d . . .
H7 H 1.0615 0.7405 0.4509 0.052 Uiso 1 1 calc R . .
C8 C 1.0714(8) 0.6596(6) 0.4908(5) 0.060(3) Uani 1 1 d . . .
H8 H 1.1367 0.6662 0.5146 0.073 Uiso 1 1 calc R . .
C9 C 1.0209(8) 0.6067(5) 0.4955(5) 0.049(3) Uani 1 1 d . . .
H9 H 1.0476 0.5777 0.5245 0.059 Uiso 1 1 calc R . .
C10 C 0.9312(8) 0.5971(5) 0.4570(4) 0.043(2) Uani 1 1 d . . .
H10 H 0.8979 0.5597 0.4584 0.051 Uiso 1 1 calc R . .
C11 C 0.6352(7) 0.6949(4) 0.4439(4) 0.036(2) Uani 1 1 d . . .
H11 H 0.6507 0.7313 0.4260 0.043 Uiso 1 1 calc R . .
C12 C 0.5771(8) 0.6964(5) 0.4898(4) 0.048(3) Uani 1 1 d . . .
H12 H 0.5524 0.7333 0.5023 0.057 Uiso 1 1 calc R . .
C13 C 0.5568(8) 0.6438(6) 0.5160(5) 0.054(3) Uani 1 1 d . . .
H13 H 0.5198 0.6443 0.5480 0.065 Uiso 1 1 calc R . .
C14 C 0.5899(7) 0.5898(5) 0.4964(4) 0.042(2) Uani 1 1 d . . .
H14 H 0.5746 0.5533 0.5141 0.050 Uiso 1 1 calc R . .
C15 C 0.6449(6) 0.5899(4) 0.4510(4) 0.0327(19) Uani 1 1 d . . .
C16 C 0.6794(6) 0.5358(4) 0.4246(4) 0.0296(18) Uani 1 1 d . . .
C17 C 0.6667(8) 0.4766(4) 0.4429(5) 0.046(3) Uani 1 1 d . . .
H17 H 0.6317 0.4682 0.4748 0.055 Uiso 1 1 calc R . .
C18 C 0.7069(7) 0.4309(5) 0.4129(5) 0.048(3) Uani 1 1 d . . .
H18 H 0.6988 0.3906 0.4242 0.057 Uiso 1 1 calc R . .
C19 C 0.7586(7) 0.4433(4) 0.3665(5) 0.039(2) Uani 1 1 d . . .
H19 H 0.7856 0.4118 0.3460 0.047 Uiso 1 1 calc R . .
C20 C 0.7700(6) 0.5018(4) 0.3507(4) 0.0308(19) Uani 1 1 d . . .
C21 C 0.8218(6) 0.5238(3) 0.3018(4) 0.0266(18) Uani 1 1 d . . .
C22 C 0.8639(7) 0.4869(4) 0.2642(4) 0.037(2) Uani 1 1 d . . .
H22 H 0.8637 0.4447 0.2691 0.044 Uiso 1 1 calc R . .
C23 C 0.9067(7) 0.5126(4) 0.2189(5) 0.041(2) Uani 1 1 d . . .
H23 H 0.9338 0.4880 0.1916 0.049 Uiso 1 1 calc R . .
C24 C 0.9095(7) 0.5728(4) 0.2138(4) 0.040(2) Uani 1 1 d . . .
H24 H 0.9403 0.5906 0.1836 0.048 Uiso 1 1 calc R . .
C25 C 0.8673(6) 0.6083(4) 0.2529(4) 0.0310(19) Uani 1 1 d . . .
H25 H 0.8684 0.6505 0.2485 0.037 Uiso 1 1 calc R . .
C26 C 0.5624(7) 0.5050(4) 0.2350(4) 0.033(2) Uani 1 1 d . . .
C27 C 0.6022(6) 0.5389(3) 0.1866(4) 0.0262(17) Uani 1 1 d . . .
C28 C 0.6575(6) 0.5128(4) 0.1476(4) 0.036(2) Uani 1 1 d . . .
H28 H 0.6724 0.4712 0.1492 0.043 Uiso 1 1 calc R . .
C29 C 0.6905(7) 0.5497(5) 0.1058(4) 0.041(2) Uani 1 1 d . . .
H29 H 0.7293 0.5334 0.0784 0.049 Uiso 1 1 calc R . .
C30 C 0.6669(7) 0.6099(5) 0.1039(4) 0.045(3) Uani 1 1 d . . .
H30 H 0.6878 0.6352 0.0749 0.055 Uiso 1 1 calc R . .
C31 C 0.6121(6) 0.6328(4) 0.1453(4) 0.034(2) Uani 1 1 d . . .
H31 H 0.5966 0.6743 0.1450 0.041 Uiso 1 1 calc R . .
C32 C 0.4563(7) 0.7467(4) 0.2713(4) 0.0313(19) Uani 1 1 d . . .
C33 C 0.4181(6) 0.7144(4) 0.3199(4) 0.0312(19) Uani 1 1 d . . .
C34 C 0.3698(7) 0.7406(4) 0.3615(4) 0.041(2) Uani 1 1 d . . .
H34 H 0.3605 0.7828 0.3616 0.050 Uiso 1 1 calc R . .
C35 C 0.3342(8) 0.7051(5) 0.4038(4) 0.046(2) Uani 1 1 d . . .
H35 H 0.3014 0.7229 0.4331 0.055 Uiso 1 1 calc R . .
C36 C 0.3471(7) 0.6437(4) 0.4027(4) 0.039(2) Uani 1 1 d . . .
H36 H 0.3207 0.6186 0.4299 0.047 Uiso 1 1 calc R . .
C37 C 0.4000(6) 0.6200(4) 0.3605(4) 0.0334(19) Uani 1 1 d . . .
H37 H 0.4122 0.5782 0.3601 0.040 Uiso 1 1 calc RD . .
C38 C 0.1464(6) 0.6460(4) 0.2613(4) 0.033(2) Uani 1 1 d . . .
H38 H 0.1446 0.6041 0.2677 0.040 Uiso 1 1 calc R . .
C39 C 0.1060(7) 0.6847(5) 0.2989(4) 0.046(3) Uani 1 1 d . . .
H39 H 0.0770 0.6693 0.3310 0.055 Uiso 1 1 calc R . .
C40 C 0.1084(8) 0.7446(5) 0.2895(5) 0.052(3) Uani 1 1 d . . .
H40 H 0.0820 0.7711 0.3155 0.062 Uiso 1 1 calc R . .
C41 C 0.1481(7) 0.7667(4) 0.2434(5) 0.043(2) Uani 1 1 d . . .
H41 H 0.1475 0.8085 0.2360 0.052 Uiso 1 1 calc R . .
C42 C 0.1896(6) 0.7275(4) 0.2069(4) 0.0296(19) Uani 1 1 d . . .
C43 C 0.2402(6) 0.7465(4) 0.1575(4) 0.0295(18) Uani 1 1 d . . .
C44 C 0.2553(7) 0.8045(4) 0.1399(4) 0.041(2) Uani 1 1 d . . .
H44 H 0.2290 0.8373 0.1589 0.049 Uiso 1 1 calc R . .
C45 C 0.3089(8) 0.8138(4) 0.0945(5) 0.047(3) Uani 1 1 d . . .
H45 H 0.3209 0.8533 0.0822 0.056 Uiso 1 1 calc R . .
C46 C 0.3457(7) 0.7651(4) 0.0667(4) 0.038(2) Uani 1 1 d . . .
H46 H 0.3836 0.7715 0.0357 0.045 Uiso 1 1 calc R . .
C47 C 0.3274(6) 0.7077(4) 0.0841(4) 0.0295(18) Uani 1 1 d . . .
C48 C 0.3589(6) 0.6517(4) 0.0608(4) 0.0287(18) Uani 1 1 d . . .
C49 C 0.4135(6) 0.6470(4) 0.0145(4) 0.034(2) Uani 1 1 d . . .
H49 H 0.4364 0.6821 -0.0026 0.041 Uiso 1 1 calc R . .
C50 C 0.4343(7) 0.5925(5) -0.0063(4) 0.043(2) Uani 1 1 d . . .
H50 H 0.4715 0.5895 -0.0381 0.051 Uiso 1 1 calc R . .
C51 C 0.4029(7) 0.5429(5) 0.0177(4) 0.041(2) Uani 1 1 d . . .
H51 H 0.4168 0.5048 0.0026 0.050 Uiso 1 1 calc R . .
C52 C 0.3494(6) 0.5474(4) 0.0651(4) 0.033(2) Uani 1 1 d . . .
H52 H 0.3282 0.5121 0.0826 0.040 Uiso 1 1 calc R . .
C53 C 0.0586(7) 0.6456(5) 0.0677(5) 0.044(2) Uani 1 1 d . . .
H53 H 0.0835 0.6854 0.0679 0.053 Uiso 1 1 calc R . .
C54 C -0.0342(8) 0.6307(7) 0.0310(5) 0.068(4) Uani 1 1 d . . .
H54 H -0.0725 0.6601 0.0066 0.082 Uiso 1 1 calc R . .
C55 C -0.0682(8) 0.5734(7) 0.0310(5) 0.064(4) Uani 1 1 d . . .
H55 H -0.1304 0.5623 0.0060 0.077 Uiso 1 1 calc R . .
C56 C -0.0128(7) 0.5321(6) 0.0669(5) 0.058(3) Uani 1 1 d . . .
H56 H -0.0364 0.4920 0.0663 0.069 Uiso 1 1 calc R . .
C57 C 0.0770(7) 0.5474(5) 0.1041(5) 0.043(2) Uani 1 1 d . . .
C58 C 0.1381(7) 0.5078(4) 0.1455(5) 0.041(2) Uani 1 1 d . . .
C59 C 0.1108(9) 0.4486(5) 0.1545(6) 0.058(3) Uani 1 1 d . . .
H59 H 0.0521 0.4313 0.1308 0.070 Uiso 1 1 calc R . .
C60 C 0.1713(10) 0.4158(5) 0.1987(6) 0.068(4) Uani 1 1 d . . .
H60 H 0.1535 0.3756 0.2055 0.081 Uiso 1 1 calc R . .
C61 C 0.2570(9) 0.4405(4) 0.2330(5) 0.051(3) Uani 1 1 d . . .
H61 H 0.2983 0.4184 0.2638 0.062 Uiso 1 1 calc R . .
C62 C 0.2800(7) 0.4995(4) 0.2203(4) 0.034(2) Uani 1 1 d . . .
H62 H 0.3397 0.5172 0.2427 0.041 Uiso 1 1 calc R . .
Cl1A Cl 0.34863(16) 0.13034(10) 0.58332(10) 0.0349(5) Uani 1 1 d . . .
O1A O 0.3409(8) 0.0981(4) 0.6360(4) 0.078(3) Uani 1 1 d . . .
O2A O 0.2737(5) 0.1767(3) 0.5731(3) 0.0457(17) Uani 1 1 d . . .
O3A O 0.3363(6) 0.0900(3) 0.5343(3) 0.057(2) Uani 1 1 d . . .
O4A O 0.4484(5) 0.1568(4) 0.5902(4) 0.064(2) Uani 1 1 d . . .
Cl1B Cl 0.1196(2) 0.49729(12) 0.38753(11) 0.0502(6) Uani 1 1 d DU . .
O1B O 0.0827(9) 0.5511(4) 0.3558(5) 0.068(3) Uani 0.70 1 d PDU A 1
O2B O 0.0279(7) 0.4637(5) 0.3903(5) 0.065(2) Uani 0.70 1 d PDU A 1
O3B O 0.1756(9) 0.4590(5) 0.3558(5) 0.077(3) Uani 0.70 1 d PDU A 1
O4B O 0.1740(9) 0.5095(6) 0.4453(4) 0.067(3) Uani 0.70 1 d PDU A 1
O1B' O 0.1304(19) 0.5564(5) 0.3687(10) 0.066(3) Uani 0.30 1 d PDU A 2
O2B' O 0.0221(10) 0.4924(11) 0.4052(10) 0.062(3) Uani 0.30 1 d PDU A 2
O3B' O 0.1111(19) 0.4535(9) 0.3398(8) 0.073(4) Uani 0.30 1 d PDU A 2
O4B' O 0.1993(14) 0.4776(11) 0.4340(8) 0.073(4) Uani 0.30 1 d PDU A 2
Cl1C Cl 0.6185(2) 0.25824(11) 0.37903(12) 0.0530(6) Uani 1 1 d DU . .
O1C O 0.6553(12) 0.2996(4) 0.3391(5) 0.073(3) Uani 0.75 1 d PDU B 1
O2C O 0.6752(9) 0.2616(6) 0.4378(4) 0.086(3) Uani 0.75 1 d PDU B 1
O3C O 0.6263(11) 0.2001(4) 0.3563(5) 0.074(3) Uani 0.75 1 d PDU B 1
O4C O 0.5155(6) 0.2744(5) 0.3815(5) 0.060(2) Uani 0.75 1 d PDU B 1
O1C' O 0.7039(15) 0.2390(12) 0.4206(10) 0.074(4) Uani 0.25 1 d PDU B 2
O2C' O 0.5294(14) 0.2694(14) 0.4047(12) 0.058(3) Uani 0.25 1 d PDU B 2
O3C' O 0.592(2) 0.2116(9) 0.3357(11) 0.065(4) Uani 0.25 1 d PDU B 2
O4C' O 0.643(3) 0.3122(8) 0.3517(13) 0.067(4) Uani 0.25 1 d PDU B 2
Cl1D Cl 0.32498(18) 0.37048(10) 0.07483(11) 0.0435(5) Uani 1 1 d DU . .
O1D O 0.3071(9) 0.4213(4) 0.0359(5) 0.0522(17) Uani 0.60 1 d PDU C 1
O2D O 0.3862(9) 0.3818(6) 0.1279(4) 0.057(2) Uani 0.60 1 d PDU C 1
O3D O 0.2259(7) 0.3485(5) 0.0836(5) 0.057(2) Uani 0.60 1 d PDU C 1
O4D O 0.3677(10) 0.3241(5) 0.0421(5) 0.060(2) Uani 0.60 1 d PDU C 1
O1D' O 0.2470(9) 0.4125(6) 0.0561(7) 0.0522(17) Uani 0.40 1 d PDU C 2
O2D' O 0.4116(9) 0.4043(7) 0.1101(7) 0.050(3) Uani 0.40 1 d PDU C 2
O3D' O 0.2978(13) 0.3279(6) 0.1145(7) 0.061(3) Uani 0.40 1 d PDU C 2
O4D' O 0.3627(13) 0.3440(7) 0.0276(6) 0.060(2) Uani 0.40 1 d PDU C 2
O1W O 0.4712(6) 0.3937(4) 0.3197(4) 0.064(2) Uani 1 1 d D . .
H1WA H 0.505(7) 0.365(4) 0.337(5) 0.096 Uiso 1 1 d D . .
H1WB H 0.512(7) 0.413(5) 0.302(5) 0.096 Uiso 1 1 d D . .
O2W O -0.0448(6) 0.3572(3) 0.3194(4) 0.069(2) Uani 1 1 d D . .
H2WA H -0.001(7) 0.382(5) 0.337(6) 0.104 Uiso 1 1 d D . .
H2WB H -0.014(8) 0.334(5) 0.300(5) 0.104 Uiso 1 1 d D . .
O3W O 0.4016(7) 0.4823(4) 0.3877(4) 0.072(2) Uani 1 1 d D . .
H3WA H 0.443(7) 0.5046(14) 0.410(3) 0.108 Uiso 1 1 d D . .
H3WB H 0.436(8) 0.459(5) 0.370(6) 0.108 Uiso 1 1 d D . .
O4W O 0.9000(8) 0.2691(6) 0.3918(5) 0.109(4) Uani 1 1 d D . .
H4WA H 0.836(2) 0.267(10) 0.390(7) 0.163 Uiso 1 1 d D . .
H4WB H 0.910(12) 0.2636(7) 0.357(3) 0.163 Uiso 1 1 d D . .

loop_
_atom_site_aniso_label
_atom_site_aniso_U_11
_atom_site_aniso_U_22
_atom_site_aniso_U_33
_atom_site_aniso_U_23
_atom_site_aniso_U_13
_atom_site_aniso_U_12
Ru1 0.0237(3) 0.0156(3) 0.0279(3) -0.0031(2) 0.0038(3) 0.0015(2)
Ru2 0.0208(3) 0.0103(3) 0.0245(3) -0.0013(2) 0.0048(2) 0.0028(2)
Ru3 0.0199(3) 0.0180(3) 0.0311(4) -0.0063(3) 0.0059(2) 0.0006(2)
N1 0.030(4) 0.018(3) 0.030(4) -0.003(3) 0.013(3) -0.001(3)
N2 0.029(4) 0.029(4) 0.033(4) -0.008(3) 0.000(3) 0.009(3)
N3 0.031(4) 0.028(4) 0.027(4) -0.003(3) 0.005(3) 0.007(3)
N4 0.027(4) 0.023(3) 0.033(4) 0.002(3) 0.000(3) 0.002(3)
N5 0.024(3) 0.023(3) 0.035(4) -0.006(3) 0.002(3) 0.004(3)
N6 0.016(3) 0.025(3) 0.029(4) -0.007(3) 0.002(3) -0.001(3)
N7 0.027(4) 0.026(3) 0.025(4) 0.000(3) 0.002(3) 0.002(3)
N8 0.020(3) 0.031(4) 0.032(4) -0.005(3) 0.003(3) -0.001(3)
N9 0.021(3) 0.018(3) 0.032(4) 0.001(3) -0.002(3) 0.001(3)
N10 0.021(3) 0.028(4) 0.027(4) -0.004(3) 0.000(3) 0.003(3)
N11 0.020(3) 0.044(5) 0.031(4) -0.013(3) 0.006(3) 0.001(3)
N12 0.031(4) 0.022(3) 0.042(4) -0.015(3) 0.020(3) -0.006(3)
O1 0.023(3) 0.011(2) 0.026(3) 0.001(2) 0.004(2) -0.001(2)
O2 0.013(2) 0.014(2) 0.027(3) -0.003(2) 0.0043(19) 0.0019(19)
O3 0.041(4) 0.017(3) 0.042(4) 0.003(2) 0.011(3) 0.000(2)
O4 0.069(5) 0.020(3) 0.069(5) -0.001(3) 0.015(4) 0.007(3)
O5 0.041(4) 0.018(3) 0.035(3) 0.005(2) 0.003(3) 0.000(2)
O6 0.064(5) 0.017(3) 0.067(5) -0.002(3) 0.018(4) 0.009(3)
C1 0.032(4) 0.020(4) 0.041(5) -0.003(3) 0.019(4) -0.001(3)
C2 0.041(5) 0.026(4) 0.051(6) 0.002(4) 0.021(4) 0.000(4)
C3 0.058(6) 0.025(5) 0.061(7) -0.012(4) 0.035(5) -0.016(4)
C4 0.029(4) 0.033(5) 0.044(6) -0.013(4) 0.015(4) -0.009(4)
C5 0.024(4) 0.028(4) 0.035(5) -0.007(4) 0.017(4) -0.003(3)
C6 0.033(5) 0.040(5) 0.033(5) -0.010(4) 0.015(4) 0.001(4)
C7 0.031(5) 0.060(7) 0.040(6) -0.016(5) 0.011(4) -0.009(5)
C8 0.034(6) 0.084(9) 0.058(8) 0.003(6) -0.006(5) 0.001(6)
C9 0.040(6) 0.061(7) 0.045(6) 0.016(5) 0.002(5) 0.008(5)
C10 0.045(6) 0.041(6) 0.044(6) 0.001(4) 0.010(5) 0.004(4)
C11 0.036(5) 0.042(5) 0.030(5) -0.010(4) 0.007(4) 0.005(4)
C12 0.051(6) 0.054(7) 0.040(6) -0.020(5) 0.014(5) 0.001(5)
C13 0.052(6) 0.073(8) 0.043(6) -0.010(6) 0.029(5) -0.004(6)
C14 0.039(5) 0.046(6) 0.042(6) 0.010(5) 0.010(4) -0.004(4)
C15 0.028(4) 0.037(5) 0.031(5) 0.004(4) 0.001(4) 0.000(4)
C16 0.029(4) 0.031(4) 0.027(5) 0.004(3) 0.000(3) 0.000(3)
C17 0.047(6) 0.040(6) 0.047(6) 0.020(5) -0.006(5) -0.010(5)
C18 0.039(5) 0.035(5) 0.061(7) 0.006(5) -0.012(5) -0.003(4)
C19 0.033(5) 0.022(4) 0.057(6) 0.000(4) -0.007(4) 0.005(4)
C20 0.031(5) 0.022(4) 0.035(5) -0.001(3) -0.006(4) 0.006(3)
C21 0.019(4) 0.021(4) 0.037(5) -0.006(3) -0.004(3) 0.005(3)
C22 0.032(5) 0.020(4) 0.057(6) -0.007(4) 0.002(4) 0.009(3)
C23 0.027(5) 0.042(5) 0.054(6) -0.018(5) 0.010(4) 0.010(4)
C24 0.034(5) 0.043(6) 0.044(6) -0.016(4) 0.012(4) -0.003(4)
C25 0.026(4) 0.029(4) 0.037(5) -0.006(4) 0.004(4) 0.003(3)
C26 0.034(5) 0.016(4) 0.050(6) -0.008(4) 0.008(4) 0.003(3)
C27 0.022(4) 0.023(4) 0.035(5) -0.008(3) 0.009(3) 0.005(3)
C28 0.023(4) 0.035(5) 0.048(6) -0.013(4) -0.001(4) 0.006(4)
C29 0.038(5) 0.051(6) 0.037(5) -0.017(5) 0.013(4) 0.002(4)
C30 0.037(5) 0.070(7) 0.026(5) 0.004(5) -0.004(4) -0.005(5)
C31 0.025(4) 0.044(5) 0.033(5) 0.003(4) 0.005(4) -0.004(4)
C32 0.034(5) 0.019(4) 0.039(5) -0.008(3) 0.002(4) 0.007(3)
C33 0.031(5) 0.024(4) 0.039(5) -0.004(4) 0.008(4) 0.006(3)
C34 0.043(6) 0.032(5) 0.051(6) -0.011(4) 0.013(5) 0.010(4)
C35 0.057(7) 0.049(6) 0.035(6) -0.012(5) 0.017(5) 0.007(5)
C36 0.041(5) 0.044(6) 0.036(5) -0.008(4) 0.017(4) 0.000(4)
C37 0.036(5) 0.034(5) 0.031(5) 0.012(4) 0.007(4) 0.008(4)
C38 0.021(4) 0.038(5) 0.040(5) -0.008(4) 0.007(4) 0.001(4)
C39 0.035(5) 0.065(7) 0.043(6) -0.020(5) 0.019(4) 0.006(5)
C40 0.048(6) 0.055(7) 0.053(7) -0.027(5) 0.014(5) 0.014(5)
C41 0.035(5) 0.035(5) 0.061(7) -0.008(5) 0.011(5) 0.009(4)
C42 0.023(4) 0.026(4) 0.039(5) -0.007(4) 0.002(4) 0.013(3)
C43 0.034(5) 0.022(4) 0.029(5) -0.006(3) -0.003(4) 0.012(3)
C44 0.046(6) 0.022(4) 0.050(6) -0.002(4) -0.006(5) 0.010(4)
C45 0.051(6) 0.025(5) 0.060(7) 0.006(4) 0.002(5) -0.002(4)
C46 0.037(5) 0.038(5) 0.038(5) 0.006(4) 0.007(4) 0.002(4)
C47 0.026(4) 0.035(5) 0.027(5) 0.005(4) 0.002(3) 0.000(3)
C48 0.022(4) 0.035(5) 0.029(5) 0.003(4) 0.004(3) 0.005(3)
C49 0.027(4) 0.047(5) 0.030(5) 0.012(4) 0.011(4) 0.008(4)
C50 0.037(5) 0.058(7) 0.036(6) 0.001(5) 0.017(4) 0.012(5)
C51 0.034(5) 0.054(6) 0.038(6) -0.011(5) 0.012(4) 0.009(4)
C52 0.026(4) 0.037(5) 0.039(5) -0.009(4) 0.015(4) 0.001(4)
C53 0.025(5) 0.051(6) 0.055(6) -0.013(5) 0.005(4) -0.002(4)
C54 0.032(6) 0.123(12) 0.054(7) -0.031(8) 0.019(5) -0.011(7)
C55 0.018(5) 0.117(12) 0.058(8) -0.049(8) 0.008(5) -0.003(6)
C56 0.027(5) 0.080(8) 0.069(8) -0.044(7) 0.018(5) -0.022(5)
C57 0.029(5) 0.049(6) 0.055(6) -0.026(5) 0.021(4) 0.001(4)
C58 0.034(5) 0.039(5) 0.058(6) -0.026(5) 0.030(5) -0.017(4)
C59 0.049(6) 0.037(6) 0.099(10) -0.035(6) 0.040(6) -0.023(5)
C60 0.079(9) 0.025(5) 0.117(11) -0.013(6) 0.064(8) -0.023(6)
C61 0.062(7) 0.026(5) 0.076(8) 0.004(5) 0.038(6) -0.004(5)
C62 0.038(5) 0.024(4) 0.045(6) 0.001(4) 0.019(4) -0.007(4)
Cl1A 0.0354(11) 0.0285(10) 0.0417(12) 0.0056(9) 0.0094(9) 0.0082(9)
O1A 0.121(8) 0.058(5) 0.066(6) 0.030(4) 0.043(5) 0.027(5)
O2A 0.040(4) 0.027(3) 0.067(5) -0.002(3) 0.002(3) 0.011(3)
O3A 0.064(5) 0.044(4) 0.067(5) -0.018(4) 0.023(4) 0.002(4)
O4A 0.029(4) 0.070(6) 0.087(6) -0.007(4) -0.006(4) 0.000(4)
Cl1B 0.0560(15) 0.0520(15) 0.0447(14) -0.0023(11) 0.0143(11) -0.0002(12)
O1B 0.084(6) 0.051(4) 0.061(5) 0.005(4) -0.006(5) -0.016(4)
O2B 0.070(4) 0.059(6) 0.067(6) 0.001(5) 0.014(4) -0.015(4)
O3B 0.078(6) 0.083(6) 0.073(5) -0.031(5) 0.020(5) 0.004(5)
O4B 0.068(5) 0.071(6) 0.056(4) -0.019(4) -0.007(4) 0.018(5)
O1B' 0.076(8) 0.059(4) 0.059(7) 0.005(5) 0.005(7) -0.018(6)
O2B' 0.065(5) 0.058(7) 0.068(7) -0.003(6) 0.024(5) -0.005(6)
O3B' 0.074(7) 0.075(6) 0.068(6) -0.027(5) 0.010(6) 0.004(7)
O4B' 0.073(6) 0.074(7) 0.064(6) -0.001(6) -0.006(5) 0.005(7)
Cl1C 0.0674(17) 0.0372(13) 0.0611(16) 0.0009(11) 0.0296(13) 0.0114(12)
O1C 0.102(6) 0.046(4) 0.085(5) 0.000(4) 0.054(5) 0.003(5)
O2C 0.090(6) 0.082(6) 0.079(4) 0.000(4) -0.003(4) 0.021(5)
O3C 0.111(6) 0.037(4) 0.082(6) 0.003(4) 0.036(5) 0.026(4)
O4C 0.063(4) 0.053(5) 0.066(6) -0.007(5) 0.019(4) 0.007(4)
O1C' 0.080(6) 0.064(7) 0.078(7) -0.006(6) 0.014(5) 0.025(6)
O2C' 0.067(5) 0.053(7) 0.061(8) -0.004(6) 0.028(5) 0.005(6)
O3C' 0.092(8) 0.036(6) 0.069(7) -0.003(5) 0.021(6) 0.023(6)
O4C' 0.092(7) 0.042(5) 0.077(7) 0.002(5) 0.046(6) 0.006(6)
Cl1D 0.0466(12) 0.0335(11) 0.0559(14) 0.0186(10) 0.0244(10) 0.0144(10)
O1D 0.046(4) 0.040(3) 0.073(4) 0.026(3) 0.018(3) 0.010(3)
O2D 0.056(5) 0.055(5) 0.060(4) 0.013(4) 0.013(4) 0.016(4)
O3D 0.054(4) 0.054(5) 0.066(5) 0.026(4) 0.021(4) -0.001(4)
O4D 0.072(4) 0.054(4) 0.053(4) 0.014(3) 0.013(3) 0.033(4)
O1D' 0.046(4) 0.040(3) 0.073(4) 0.026(3) 0.018(3) 0.010(3)
O2D' 0.051(5) 0.045(6) 0.055(6) 0.018(5) 0.015(5) 0.017(4)
O3D' 0.064(6) 0.052(5) 0.072(5) 0.033(4) 0.020(5) 0.009(4)
O4D' 0.072(4) 0.054(4) 0.053(4) 0.014(3) 0.013(3) 0.033(4)
O1W 0.064(5) 0.037(4) 0.088(6) 0.018(4) 0.006(5) 0.000(4)
O2W 0.077(6) 0.031(4) 0.091(7) -0.018(4) -0.007(5) 0.019(4)
O3W 0.105(7) 0.051(5) 0.067(6) 0.017(4) 0.037(5) 0.014(5)
O4W 0.102(8) 0.113(9) 0.126(9) -0.050(7) 0.060(7) -0.040(8)

loop_
_atom_type_symbol
_atom_type_description
_atom_type_scat_dispersion_real
_atom_type_scat_dispersion_imag
_atom_type_scat_source
C C 0.0033 0.0016 'International Tables Vol C Tables 4.2.6.8 and 6.1.1.4'
H H 0.0000 0.0000 'International Tables Vol C Tables 4.2.6.8 and 6.1.1.4'
N N 0.0061 0.0033 'International Tables Vol C Tables 4.2.6.8 and 6.1.1.4'
O O 0.0106 0.0060 'International Tables Vol C Tables 4.2.6.8 and 6.1.1.4'
Cl Cl 0.1484 0.1585 'International Tables Vol C Tables 4.2.6.8 and 6.1.1.4'
Ru Ru -1.2594 0.8363 'International Tables Vol C Tables 4.2.6.8 and 6.1.1.4'

loop_
_geom_angle_atom_site_label_1
_geom_angle_atom_site_label_2
_geom_angle_atom_site_label_3
_geom_angle
O1 Ru1 N4 93.0(2)
O1 Ru1 N3 89.5(2)
N4 Ru1 N3 79.6(3)
O1 Ru1 N2 172.8(2)
N4 Ru1 N2 93.9(3)
N3 Ru1 N2 90.0(3)
O1 Ru1 N1 94.0(2)
N4 Ru1 N1 172.8(3)
N3 Ru1 N1 102.2(3)
N2 Ru1 N1 79.1(3)
O1 Ru1 N5 91.0(2)
N4 Ru1 N5 80.2(3)
N3 Ru1 N5 159.7(3)
N2 Ru1 N5 91.9(3)
N1 Ru1 N5 97.9(3)
O2 Ru2 O1 178.5(2)
O2 Ru2 O3 91.6(2)
O1 Ru2 O3 88.0(2)
O2 Ru2 O5 88.9(2)
O1 Ru2 O5 91.6(2)
O3 Ru2 O5 178.0(2)
O2 Ru2 N7 88.2(2)
O1 Ru2 N7 90.5(2)
O3 Ru2 N7 101.4(3)
O5 Ru2 N7 80.5(3)
O2 Ru2 N6 92.3(2)
O1 Ru2 N6 89.0(2)
O3 Ru2 N6 79.4(2)
O5 Ru2 N6 98.6(3)
N7 Ru2 N6 179.0(3)
O2 Ru3 N9 91.1(2)
O2 Ru3 N10 88.7(2)
N9 Ru3 N10 79.7(3)
O2 Ru3 N12 93.7(3)
N9 Ru3 N12 175.1(3)
N10 Ru3 N12 99.5(3)
O2 Ru3 N11 171.6(3)
N9 Ru3 N11 97.1(3)
N10 Ru3 N11 91.0(3)
N12 Ru3 N11 78.0(3)
O2 Ru3 N8 92.2(2)
N9 Ru3 N8 79.6(3)
N10 Ru3 N8 159.2(3)
N12 Ru3 N8 101.2(3)
N11 Ru3 N8 91.1(3)
C1 N1 C5 120.2(7)
C1 N1 Ru1 125.5(5)
C5 N1 Ru1 114.3(5)
C6 N2 C10 117.7(8)
C6 N2 Ru1 115.8(6)
C10 N2 Ru1 126.6(6)
C11 N3 C15 117.9(7)
C11 N3 Ru1 128.4(6)
C15 N3 Ru1 113.6(5)
C16 N4 C20 122.5(7)
C16 N4 Ru1 118.8(6)
C20 N4 Ru1 118.7(6)
C25 N5 C21 118.9(7)
C25 N5 Ru1 127.9(6)
C21 N5 Ru1 113.0(6)
C31 N6 C27 120.1(7)
C31 N6 Ru2 125.5(6)
C27 N6 Ru2 114.4(5)
C37 N7 C33 120.8(7)
C37 N7 Ru2 125.5(6)
C33 N7 Ru2 113.6(6)
C38 N8 C42 120.0(7)
C38 N8 Ru3 127.5(6)
C42 N8 Ru3 112.5(5)
C43 N9 C47 123.9(7)
C43 N9 Ru3 118.7(6)
C47 N9 Ru3 117.4(5)
C52 N10 C48 119.5(7)
C52 N10 Ru3 127.2(6)
C48 N10 Ru3 113.2(5)
C57 N11 C53 120.0(8)
C57 N11 Ru3 115.3(6)
C53 N11 Ru3 124.7(6)
C62 N12 C58 119.9(8)
C62 N12 Ru3 125.2(6)
C58 N12 Ru3 114.8(7)
Ru2 O1 Ru1 173.5(3)
Ru2 O2 Ru3 176.6(3)
C26 O3 Ru2 116.0(5)
C32 O5 Ru2 114.0(5)
N1 C1 C2 121.4(8)
C3 C2 C1 118.5(9)
C2 C3 C4 120.9(8)
C5 C4 C3 119.1(8)
N1 C5 C4 119.9(8)
N1 C5 C6 116.4(7)
C4 C5 C6 123.7(8)
N2 C6 C7 120.7(9)
N2 C6 C5 114.4(8)
C7 C6 C5 124.9(9)
C8 C7 C6 119.8(10)
C7 C8 C9 120.5(10)
C10 C9 C8 117.9(10)
C9 C10 N2 123.3(9)
N3 C11 C12 121.6(9)
C13 C12 C11 118.7(9)
C12 C13 C14 120.6(9)
C15 C14 C13 119.0(9)
C14 C15 N3 122.0(8)
C14 C15 C16 124.0(8)
N3 C15 C16 114.0(7)
N4 C16 C17 119.5(8)
N4 C16 C15 114.1(7)
C17 C16 C15 126.4(9)
C18 C17 C16 117.9(10)
C19 C18 C17 121.0(9)
C20 C19 C18 118.8(9)
N4 C20 C19 120.2(9)
N4 C20 C21 113.1(7)
C19 C20 C21 126.7(8)
N5 C21 C22 121.2(8)
N5 C21 C20 114.9(7)
C22 C21 C20 123.9(8)
C21 C22 C23 118.6(8)
C24 C23 C22 119.9(8)
C23 C24 C25 119.7(9)
N5 C25 C24 121.7(8)
O4 C26 O3 124.1(9)
O4 C26 C27 119.7(8)
O3 C26 C27 116.2(7)
N6 C27 C28 122.6(8)
N6 C27 C26 113.7(7)
C28 C27 C26 123.8(8)
C27 C28 C29 117.5(8)
C30 C29 C28 120.1(9)
C29 C30 C31 118.8(9)
N6 C31 C30 120.9(9)
O6 C32 O5 122.0(9)
O6 C32 C33 120.8(8)
O5 C32 C33 117.2(7)
N7 C33 C34 120.6(8)
N7 C33 C32 114.4(7)
C34 C33 C32 125.0(8)
C33 C34 C35 119.5(9)
C36 C35 C34 119.7(9)
C35 C36 C37 118.0(9)
N7 C37 C36 121.4(8)
N8 C38 C39 120.7(9)
C40 C39 C38 119.5(10)
C41 C40 C39 120.5(9)
C40 C41 C42 119.2(9)
N8 C42 C41 120.1(9)
N8 C42 C43 115.8(7)
C41 C42 C43 124.1(8)
N9 C43 C44 119.5(8)
N9 C43 C42 113.4(7)
C44 C43 C42 127.0(8)
C45 C44 C43 118.9(9)
C44 C45 C46 119.8(9)
C47 C46 C45 120.2(9)
N9 C47 C46 117.7(8)
N9 C47 C48 113.8(7)
C46 C47 C48 128.5(8)
N10 C48 C49 119.8(8)
N10 C48 C47 115.6(7)
C49 C48 C47 124.6(8)
C50 C49 C48 120.1(9)
C51 C50 C49 120.4(9)
C50 C51 C52 119.7(9)
N10 C52 C51 120.5(9)
N11 C53 C54 120.6(11)
C55 C54 C53 118.9(13)
C54 C55 C56 119.7(10)
C55 C56 C57 121.2(11)
N11 C57 C56 119.5(11)
N11 C57 C58 115.2(8)
C56 C57 C58 125.3(10)
N12 C58 C59 120.4(11)
N12 C58 C57 116.2(8)
C59 C58 C57 123.4(10)
C60 C59 C58 118.5(10)
C61 C60 C59 121.2(10)
C60 C61 C62 116.7(11)
N12 C62 C61 123.3(9)
O1A Cl1A O3A 109.2(5)
O1A Cl1A O2A 110.7(5)
O3A Cl1A O2A 110.5(4)
O1A Cl1A O4A 108.7(6)
O3A Cl1A O4A 108.9(5)
O2A Cl1A O4A 108.8(5)
O1B' Cl1B O4B 92.3(11)
O1B' Cl1B O3B 108.8(13)
O4B Cl1B O3B 111.6(8)
O1B' Cl1B O2B' 107.8(10)
O4B Cl1B O2B' 95.2(12)
O3B Cl1B O2B' 133.1(12)
O1B' Cl1B O4B' 114.5(10)
O4B Cl1B O4B' 34.7(9)
O3B Cl1B O4B' 78.9(12)
O2B' Cl1B O4B' 110.8(10)
O1B' Cl1B O2B 129.5(12)
O4B Cl1B O2B 110.9(7)
O3B Cl1B O2B 103.4(8)
O2B' Cl1B O2B 29.7(9)
O4B' Cl1B O2B 109.1(12)
O1B' Cl1B O1B 26.8(9)
O4B Cl1B O1B 112.2(7)
O3B Cl1B O1B 114.2(7)
O2B' Cl1B O1B 87.8(11)
O4B' Cl1B O1B 140.3(11)
O2B Cl1B O1B 103.9(7)
O1B' Cl1B O3B' 113.8(10)
O4B Cl1B O3B' 142.1(11)
O3B Cl1B O3B' 35.6(9)
O2B' Cl1B O3B' 101.9(11)
O4B' Cl1B O3B' 107.4(11)
O2B Cl1B O3B' 74.2(11)
O1B Cl1B O3B' 102.2(12)
O3C Cl1C O1C' 82.2(12)
O3C Cl1C O2C 109.6(7)
O1C' Cl1C O2C 31.9(11)
O3C Cl1C O4C' 125.8(14)
O1C' Cl1C O4C' 109.7(12)
O2C Cl1C O4C' 104.3(16)
O3C Cl1C O4C 112.4(8)
O1C' Cl1C O4C 135.6(13)
O2C Cl1C O4C 107.6(7)
O4C' Cl1C O4C 95.4(15)
O3C Cl1C O2C' 115.5(15)
O1C' Cl1C O2C' 113.7(11)
O2C Cl1C O2C' 86.7(12)
O4C' Cl1C O2C' 107.3(11)
O4C Cl1C O2C' 21.8(13)
O3C Cl1C O3C' 26.4(11)
O1C' Cl1C O3C' 108.3(10)
O2C Cl1C O3C' 135.6(12)
O4C' Cl1C O3C' 111.2(11)
O4C Cl1C O3C' 95.0(13)
O2C' Cl1C O3C' 106.6(11)
O3C Cl1C O1C 107.7(7)
O1C' Cl1C O1C 107.3(15)
O2C Cl1C O1C 112.4(8)
O4C' Cl1C O1C 18.3(14)
O4C Cl1C O1C 107.2(8)
O2C' Cl1C O1C 122.9(15)
O3C' Cl1C O1C 95.8(15)
O2D Cl1D O4D' 121.8(10)
O2D Cl1D O3D' 74.4(9)
O4D' Cl1D O3D' 112.2(9)
O2D Cl1D O1D' 116.1(9)
O4D' Cl1D O1D' 113.1(9)
O3D' Cl1D O1D' 112.9(9)
O2D Cl1D O1D 114.3(7)
O4D' Cl1D O1D 84.3(9)
O3D' Cl1D O1D 154.4(9)
O1D' Cl1D O1D 41.6(6)
O2D Cl1D O4D 111.4(6)
O4D' Cl1D O4D 22.2(7)
O3D' Cl1D O4D 90.9(10)
O1D' Cl1D O4D 130.8(9)
O1D Cl1D O4D 106.5(7)
O2D Cl1D O3D 110.7(7)
O4D' Cl1D O3D 114.8(10)
O3D' Cl1D O3D 48.6(6)
O1D' Cl1D O3D 68.4(8)
O1D Cl1D O3D 107.4(7)
O4D Cl1D O3D 105.9(7)
O2D Cl1D O2D' 30.7(6)
O4D' Cl1D O2D' 106.6(8)
O3D' Cl1D O2D' 104.9(9)
O1D' Cl1D O2D' 106.4(8)
O1D Cl1D O2D' 87.7(8)
O4D Cl1D O2D' 107.9(9)
O3D Cl1D O2D' 136.9(9)

loop_
_geom_bond_atom_site_label_1
_geom_bond_atom_site_label_2
_geom_bond_distance
Ru1 O1 1.872(5)
Ru1 N4 1.962(7)
Ru1 N3 2.063(7)
Ru1 N2 2.064(7)
Ru1 N1 2.068(6)
Ru1 N5 2.078(7)
Ru2 O2 1.799(5)
Ru2 O1 1.805(5)
Ru2 O3 2.031(5)
Ru2 O5 2.034(5)
Ru2 N7 2.064(7)
Ru2 N6 2.068(6)
Ru3 O2 1.875(5)
Ru3 N9 1.982(6)
Ru3 N10 2.053(7)
Ru3 N12 2.066(7)
Ru3 N11 2.079(7)
Ru3 N8 2.081(7)
N1 C1 1.344(10)
N1 C5 1.371(10)
N2 C6 1.364(11)
N2 C10 1.371(11)
N3 C11 1.358(10)
N3 C15 1.390(11)
N4 C16 1.346(11)
N4 C20 1.351(11)
N5 C25 1.335(11)
N5 C21 1.369(10)
N6 C31 1.335(11)
N6 C27 1.338(10)
N7 C37 1.338(10)
N7 C33 1.347(10)
N8 C38 1.323(11)
N8 C42 1.371(10)
N9 C43 1.334(10)
N9 C47 1.346(10)
N10 C52 1.345(10)
N10 C48 1.363(10)
N11 C57 1.348(12)
N11 C53 1.360(12)
N12 C62 1.321(11)
N12 C58 1.356(11)
O3 C26 1.291(10)
O4 C26 1.224(10)
O5 C32 1.321(10)
O6 C32 1.228(10)
C1 C2 1.378(11)
C2 C3 1.362(13)
C3 C4 1.385(14)
C4 C5 1.372(11)
C5 C6 1.455(12)
C6 C7 1.388(12)
C7 C8 1.369(15)
C8 C9 1.373(16)
C9 C10 1.366(13)
C11 C12 1.408(13)
C12 C13 1.368(15)
C13 C14 1.386(14)
C14 C15 1.369(13)
C15 C16 1.462(12)
C16 C17 1.407(12)
C17 C18 1.390(15)
C18 C19 1.389(14)
C19 C20 1.372(12)
C20 C21 1.495(12)
C21 C22 1.380(12)
C22 C23 1.389(14)
C23 C24 1.351(13)
C24 C25 1.385(12)
C26 C27 1.511(12)
C27 C28 1.380(11)
C28 C29 1.390(14)
C29 C30 1.382(14)
C30 C31 1.389(13)
C32 C33 1.487(13)
C33 C34 1.369(12)
C34 C35 1.396(14)
C35 C36 1.383(13)
C36 C37 1.395(12)
C38 C39 1.392(12)
C39 C40 1.358(15)
C40 C41 1.352(15)
C41 C42 1.388(12)
C42 C43 1.474(12)
C43 C44 1.382(12)
C44 C45 1.373(14)
C45 C46 1.392(13)
C46 C47 1.378(12)
C47 C48 1.451(12)
C48 C49 1.387(11)
C49 C50 1.356(13)
C50 C51 1.335(14)
C51 C52 1.399(12)
C53 C54 1.402(13)
C54 C55 1.357(19)
C55 C56 1.362(18)
C56 C57 1.379(13)
C57 C58 1.438(15)
C58 C59 1.397(14)
C59 C60 1.385(17)
C60 C61 1.377(16)
C61 C62 1.397(12)
Cl1A O1A 1.422(8)
Cl1A O3A 1.424(7)
Cl1A O2A 1.427(6)
Cl1A O4A 1.434(7)
Cl1B O1B' 1.405(9)
Cl1B O4B 1.413(7)
Cl1B O3B 1.415(7)
Cl1B O2B' 1.427(9)
Cl1B O4B' 1.429(9)
Cl1B O2B 1.442(7)
Cl1B O1B 1.446(7)
Cl1B O3B' 1.454(9)
Cl1C O3C 1.411(7)
Cl1C O1C' 1.412(9)
Cl1C O2C 1.420(7)
Cl1C O4C' 1.421(9)
Cl1C O4C 1.425(7)
Cl1C O2C' 1.431(9)
Cl1C O3C' 1.439(9)
Cl1C O1C 1.444(7)
Cl1D O2D 1.359(7)
Cl1D O4D' 1.398(8)
Cl1D O3D' 1.406(8)
Cl1D O1D' 1.407(8)
Cl1D O1D 1.436(7)
Cl1D O4D 1.451(7)
Cl1D O3D 1.451(7)
Cl1D O2D' 1.489(8)

loop_
_geom_torsion_atom_site_label_1
_geom_torsion_atom_site_label_2
_geom_torsion_atom_site_label_3
_geom_torsion_atom_site_label_4
_geom_torsion
O1 Ru1 N1 C1 -3.8(6)
N4 Ru1 N1 C1 162(2)
N3 Ru1 N1 C1 -94.2(6)
N2 Ru1 N1 C1 178.2(7)
N5 Ru1 N1 C1 87.7(6)
O1 Ru1 N1 C5 178.4(5)
N4 Ru1 N1 C5 -16(2)
N3 Ru1 N1 C5 88.0(5)
N2 Ru1 N1 C5 0.4(5)
N5 Ru1 N1 C5 -90.1(5)
O1 Ru1 N2 C6 -18(2)
N4 Ru1 N2 C6 176.7(6)
N3 Ru1 N2 C6 -103.8(6)
N1 Ru1 N2 C6 -1.3(6)
N5 Ru1 N2 C6 96.4(6)
O1 Ru1 N2 C10 162.9(17)
N4 Ru1 N2 C10 -2.8(7)
N3 Ru1 N2 C10 76.7(7)
N1 Ru1 N2 C10 179.1(7)
N5 Ru1 N2 C10 -83.1(7)
O1 Ru1 N3 C11 -83.0(7)
N4 Ru1 N3 C11 -176.1(8)
N2 Ru1 N3 C11 89.9(7)
N1 Ru1 N3 C11 11.0(8)
N5 Ru1 N3 C11 -174.5(7)
O1 Ru1 N3 C15 94.3(6)
N4 Ru1 N3 C15 1.1(6)
N2 Ru1 N3 C15 -92.9(6)
N1 Ru1 N3 C15 -171.7(5)
N5 Ru1 N3 C15 2.8(11)
O1 Ru1 N4 C16 -89.5(6)
N3 Ru1 N4 C16 -0.6(6)
N2 Ru1 N4 C16 88.7(6)
N1 Ru1 N4 C16 104(2)
N5 Ru1 N4 C16 180.0(6)
O1 Ru1 N4 C20 91.5(6)
N3 Ru1 N4 C20 -179.5(6)
N2 Ru1 N4 C20 -90.2(6)
N1 Ru1 N4 C20 -75(2)
N5 Ru1 N4 C20 1.1(6)
O1 Ru1 N5 C25 83.3(7)
N4 Ru1 N5 C25 176.2(7)
N3 Ru1 N5 C25 174.5(7)
N2 Ru1 N5 C25 -90.1(7)
N1 Ru1 N5 C25 -10.9(7)
O1 Ru1 N5 C21 -92.2(5)
N4 Ru1 N5 C21 0.6(5)
N3 Ru1 N5 C21 -1.0(11)
N2 Ru1 N5 C21 94.3(5)
N1 Ru1 N5 C21 173.5(5)
O2 Ru2 N6 C31 88.0(6)
O1 Ru2 N6 C31 -92.7(6)
O3 Ru2 N6 C31 179.2(7)
O5 Ru2 N6 C31 -1.2(7)
N7 Ru2 N6 C31 -33(15)
O2 Ru2 N6 C27 -95.7(5)
O1 Ru2 N6 C27 83.6(5)
O3 Ru2 N6 C27 -4.5(5)
O5 Ru2 N6 C27 175.1(5)
N7 Ru2 N6 C27 144(15)
O2 Ru2 N7 C37 89.9(7)
O1 Ru2 N7 C37 -89.3(7)
O3 Ru2 N7 C37 -1.3(7)
O5 Ru2 N7 C37 179.1(7)
N6 Ru2 N7 C37 -149(15)
O2 Ru2 N7 C33 -87.0(6)
O1 Ru2 N7 C33 93.7(6)
O3 Ru2 N7 C33 -178.3(6)
O5 Ru2 N7 C33 2.1(6)
N6 Ru2 N7 C33 34(15)
O2 Ru3 N8 C38 -87.4(7)
N9 Ru3 N8 C38 -178.1(7)
N10 Ru3 N8 C38 -179.5(7)
N12 Ru3 N8 C38 6.8(7)
N11 Ru3 N8 C38 84.8(7)
O2 Ru3 N8 C42 91.7(5)
N9 Ru3 N8 C42 1.0(5)
N10 Ru3 N8 C42 -0.4(10)
N12 Ru3 N8 C42 -174.1(5)
N11 Ru3 N8 C42 -96.1(6)
O2 Ru3 N9 C43 -92.6(6)
N10 Ru3 N9 C43 179.0(6)
N12 Ru3 N9 C43 99(3)
N11 Ru3 N9 C43 89.3(6)
N8 Ru3 N9 C43 -0.5(6)
O2 Ru3 N9 C47 84.9(6)
N10 Ru3 N9 C47 -3.6(6)
N12 Ru3 N9 C47 -84(3)
N11 Ru3 N9 C47 -93.3(6)
N8 Ru3 N9 C47 176.9(6)
O2 Ru3 N10 C52 91.2(7)
N9 Ru3 N10 C52 -177.5(7)
N12 Ru3 N10 C52 -2.4(7)
N11 Ru3 N10 C52 -80.4(7)
N8 Ru3 N10 C52 -176.1(7)
O2 Ru3 N10 C48 -86.5(5)
N9 Ru3 N10 C48 4.8(5)
N12 Ru3 N10 C48 179.9(5)
N11 Ru3 N10 C48 101.8(6)
N8 Ru3 N10 C48 6.2(10)
O2 Ru3 N11 C57 6(2)
N9 Ru3 N11 C57 172.8(6)
N10 Ru3 N11 C57 93.1(6)
N12 Ru3 N11 C57 -6.3(6)
N8 Ru3 N11 C57 -107.5(6)
O2 Ru3 N11 C53 -172.8(14)
N9 Ru3 N11 C53 -5.5(7)
N10 Ru3 N11 C53 -85.2(7)
N12 Ru3 N11 C53 175.3(7)
N8 Ru3 N11 C53 74.1(7)
O2 Ru3 N12 C62 6.0(7)
N9 Ru3 N12 C62 175(3)
N10 Ru3 N12 C62 95.3(7)
N11 Ru3 N12 C62 -175.7(7)
N8 Ru3 N12 C62 -87.0(7)
O2 Ru3 N12 C58 -171.6(6)
N9 Ru3 N12 C58 -3(3)
N10 Ru3 N12 C58 -82.2(6)
N11 Ru3 N12 C58 6.7(6)
N8 Ru3 N12 C58 95.5(6)
O2 Ru2 O1 Ru1 40(10)
O3 Ru2 O1 Ru1 -32(3)
O5 Ru2 O1 Ru1 150(3)
N7 Ru2 O1 Ru1 69(3)
N6 Ru2 O1 Ru1 -111(3)
N4 Ru1 O1 Ru2 20(3)
N3 Ru1 O1 Ru2 -59(3)
N2 Ru1 O1 Ru2 -145(2)
N1 Ru1 O1 Ru2 -161(3)
N5 Ru1 O1 Ru2 101(3)
O1 Ru2 O2 Ru3 118(8)
O3 Ru2 O2 Ru3 -170(5)
O5 Ru2 O2 Ru3 8(5)
N7 Ru2 O2 Ru3 89(5)
N6 Ru2 O2 Ru3 -90(5)
N9 Ru3 O2 Ru2 4(5)
N10 Ru3 O2 Ru2 83(5)
N12 Ru3 O2 Ru2 -177(100)
N11 Ru3 O2 Ru2 171(4)
N8 Ru3 O2 Ru2 -76(5)
O2 Ru2 O3 C26 97.6(6)
O1 Ru2 O3 C26 -83.8(6)
O5 Ru2 O3 C26 -6(7)
N7 Ru2 O3 C26 -173.9(6)
N6 Ru2 O3 C26 5.5(6)
O2 Ru2 O5 C32 84.5(6)
O1 Ru2 O5 C32 -94.0(6)
O3 Ru2 O5 C32 -172(7)
N7 Ru2 O5 C32 -3.8(6)
N6 Ru2 O5 C32 176.7(5)
C5 N1 C1 C2 -0.3(11)
Ru1 N1 C1 C2 -178.0(6)
N1 C1 C2 C3 -0.3(13)
C1 C2 C3 C4 0.0(13)
C2 C3 C4 C5 0.9(13)
C1 N1 C5 C4 1.2(11)
Ru1 N1 C5 C4 179.2(6)
C1 N1 C5 C6 -177.4(7)
Ru1 N1 C5 C6 0.6(8)
C3 C4 C5 N1 -1.5(12)
C3 C4 C5 C6 177.0(8)
C10 N2 C6 C7 0.9(12)
Ru1 N2 C6 C7 -178.7(6)
C10 N2 C6 C5 -178.4(7)
Ru1 N2 C6 C5 2.0(9)
N1 C5 C6 N2 -1.7(10)
C4 C5 C6 N2 179.8(8)
N1 C5 C6 C7 179.0(8)
C4 C5 C6 C7 0.5(13)
N2 C6 C7 C8 0.8(14)
C5 C6 C7 C8 179.9(9)
C6 C7 C8 C9 -3.9(16)
C7 C8 C9 C10 5.3(17)
C8 C9 C10 N2 -3.7(16)
C6 N2 C10 C9 0.7(13)
Ru1 N2 C10 C9 -179.8(7)
C15 N3 C11 C12 0.8(12)
Ru1 N3 C11 C12 177.9(7)
N3 C11 C12 C13 1.2(15)
C11 C12 C13 C14 -2.2(16)
C12 C13 C14 C15 1.2(16)
C13 C14 C15 N3 0.8(14)
C13 C14 C15 C16 -176.8(9)
C11 N3 C15 C14 -1.8(12)
Ru1 N3 C15 C14 -179.4(7)
C11 N3 C15 C16 176.1(7)
Ru1 N3 C15 C16 -1.5(9)
C20 N4 C16 C17 1.0(12)
Ru1 N4 C16 C17 -177.9(6)
C20 N4 C16 C15 178.8(7)
Ru1 N4 C16 C15 -0.1(9)
C14 C15 C16 N4 178.9(8)
N3 C15 C16 N4 1.0(11)
C14 C15 C16 C17 -3.4(14)
N3 C15 C16 C17 178.7(8)
N4 C16 C17 C18 -1.1(13)
C15 C16 C17 C18 -178.7(8)
C16 C17 C18 C19 0.5(14)
C17 C18 C19 C20 0.3(14)
C16 N4 C20 C19 -0.2(12)
Ru1 N4 C20 C19 178.7(6)
C16 N4 C20 C21 178.7(7)
Ru1 N4 C20 C21 -2.4(9)
C18 C19 C20 N4 -0.5(13)
C18 C19 C20 C21 -179.2(8)
C25 N5 C21 C22 2.0(11)
Ru1 N5 C21 C22 178.0(6)
C25 N5 C21 C20 -178.0(7)
Ru1 N5 C21 C20 -2.1(8)
N4 C20 C21 N5 2.9(10)
C19 C20 C21 N5 -178.3(8)
N4 C20 C21 C22 -177.1(7)
C19 C20 C21 C22 1.7(13)
N5 C21 C22 C23 -2.4(12)
C20 C21 C22 C23 177.6(8)
C21 C22 C23 C24 2.3(14)
C22 C23 C24 C25 -1.7(14)
C21 N5 C25 C24 -1.3(12)
Ru1 N5 C25 C24 -176.7(6)
C23 C24 C25 N5 1.2(14)
Ru2 O3 C26 O4 173.2(7)
Ru2 O3 C26 C27 -5.6(10)
C31 N6 C27 C28 1.0(12)
Ru2 N6 C27 C28 -175.6(6)
C31 N6 C27 C26 179.6(7)
Ru2 N6 C27 C26 3.1(9)
O4 C26 C27 N6 -177.3(8)
O3 C26 C27 N6 1.6(11)
O4 C26 C27 C28 1.3(13)
O3 C26 C27 C28 -179.8(8)
N6 C27 C28 C29 -0.6(13)
C26 C27 C28 C29 -179.1(8)
C27 C28 C29 C30 -0.7(13)
C28 C29 C30 C31 1.5(14)
C27 N6 C31 C30 0.0(12)
Ru2 N6 C31 C30 176.1(6)
C29 C30 C31 N6 -1.2(13)
Ru2 O5 C32 O6 -173.8(7)
Ru2 O5 C32 C33 4.8(9)
C37 N7 C33 C34 2.2(13)
Ru2 N7 C33 C34 179.3(7)
C37 N7 C33 C32 -177.4(7)
Ru2 N7 C33 C32 -0.3(9)
O6 C32 C33 N7 175.6(8)
O5 C32 C33 N7 -3.1(11)
O6 C32 C33 C34 -4.0(14)
O5 C32 C33 C34 177.3(8)
N7 C33 C34 C35 -1.8(14)
C32 C33 C34 C35 177.8(9)
C33 C34 C35 C36 -0.8(15)
C34 C35 C36 C37 3.0(15)
C33 N7 C37 C36 0.1(13)
Ru2 N7 C37 C36 -176.7(6)
C35 C36 C37 N7 -2.7(14)
C42 N8 C38 C39 -0.5(12)
Ru3 N8 C38 C39 178.5(6)
N8 C38 C39 C40 0.3(14)
C38 C39 C40 C41 1.1(16)
C39 C40 C41 C42 -2.2(16)
C38 N8 C42 C41 -0.6(12)
Ru3 N8 C42 C41 -179.8(7)
C38 N8 C42 C43 177.9(7)
Ru3 N8 C42 C43 -1.3(9)
C40 C41 C42 N8 2.0(14)
C40 C41 C42 C43 -176.4(9)
C47 N9 C43 C44 1.5(12)
Ru3 N9 C43 C44 178.8(6)
C47 N9 C43 C42 -177.3(7)
Ru3 N9 C43 C42 0.0(9)
N8 C42 C43 N9 0.9(10)
C41 C42 C43 N9 179.4(8)
N8 C42 C43 C44 -177.8(8)
C41 C42 C43 C44 0.7(14)
N9 C43 C44 C45 -2.0(13)
C42 C43 C44 C45 176.6(8)
C43 C44 C45 C46 0.8(14)
C44 C45 C46 C47 0.8(14)
C43 N9 C47 C46 0.2(12)
Ru3 N9 C47 C46 -177.1(6)
C43 N9 C47 C48 179.1(7)
Ru3 N9 C47 C48 1.8(9)
C45 C46 C47 N9 -1.3(13)
C45 C46 C47 C48 179.9(9)
C52 N10 C48 C49 -0.9(12)
Ru3 N10 C48 C49 177.0(6)
C52 N10 C48 C47 176.8(7)
Ru3 N10 C48 C47 -5.3(9)
N9 C47 C48 N10 2.4(10)
C46 C47 C48 N10 -178.7(8)
N9 C47 C48 C49 -180.0(8)
C46 C47 C48 C49 -1.2(14)
N10 C48 C49 C50 1.2(13)
C47 C48 C49 C50 -176.3(8)
C48 C49 C50 C51 -0.3(14)
C49 C50 C51 C52 -0.9(15)
C48 N10 C52 C51 -0.3(12)
Ru3 N10 C52 C51 -177.9(6)
C50 C51 C52 N10 1.2(14)
C57 N11 C53 C54 -1.5(13)
Ru3 N11 C53 C54 176.7(7)
N11 C53 C54 C55 -0.5(15)
C53 C54 C55 C56 0.9(15)
C54 C55 C56 C57 0.9(16)
C53 N11 C57 C56 3.3(13)
Ru3 N11 C57 C56 -175.2(7)
C53 N11 C57 C58 -176.5(8)
Ru3 N11 C57 C58 5.0(9)
C55 C56 C57 N11 -3.0(14)
C55 C56 C57 C58 176.8(9)
C62 N12 C58 C59 -0.6(12)
Ru3 N12 C58 C59 177.1(7)
C62 N12 C58 C57 176.1(7)
Ru3 N12 C58 C57 -6.2(9)
N11 C57 C58 N12 0.8(11)
C56 C57 C58 N12 -179.0(8)
N11 C57 C58 C59 177.4(8)
C56 C57 C58 C59 -2.4(14)
N12 C58 C59 C60 1.2(14)
C57 C58 C59 C60 -175.2(9)
C58 C59 C60 C61 -0.4(16)
C59 C60 C61 C62 -0.9(16)
C58 N12 C62 C61 -0.8(13)
Ru3 N12 C62 C61 -178.3(7)
C60 C61 C62 N12 1.6(14)
